data_1526732
loop_
_publ_author_name
'Kosterina, E.V.'
'Rybakov, V.B.'
'Kemnitz, E.'
'Troyanov, S.I.'

_publ_section_title
;
 Crystal structure of two modifications of sodium hydrogen phosphate Na H5
 (P O4)2
;
_journal_name_full Kristallografiya
_journal_page_first 620
_journal_page_last 624
_journal_volume 45
_journal_year 2000
_chemical_formula_sum 'H5 Na O8 P2'
_chemical_name_systematic 'Na (H2 P O4) (H3 P O4)'
_space_group_IT_number 14
_symmetry_space_group_name_Hall '-P 2ybc'
_symmetry_space_group_name_H-M 'P 1 21/c 1'
_cell_angle_alpha 90
_cell_angle_beta 95.51
_cell_angle_gamma 90
_cell_formula_units_Z 4
_cell_length_a 7.127
_cell_length_b 13.346
_cell_length_c 7.177
_cell_volume 679.500
_citation_journal_id_ASTM KRISAJ
_cod_data_source_file Kosterina_KRISAJ_2000_175.cif
_cod_data_source_block H5Na1O8P2
_cod_original_cell_volume 679.5001
_cod_original_formula_sum 'H5 Na1 O8 P2'
_cod_database_code 1526732

loop_
_symmetry_equiv_pos_as_xyz
x,y,z
-x,y+1/2,-z+1/2
-x,-y,-z
x,-y-1/2,z-1/2

loop_
_atom_site_label
_atom_site_type_symbol
_atom_site_fract_x
_atom_site_fract_y
_atom_site_fract_z
_atom_site_occupancy
_atom_site_U_iso_or_equiv
H4 H+1 0.595 0.081 0.87 0.5 0.0
O7 O-2 0.3762 0.0698 0.4683 1 0.0
H6 H+1 0.028 0.022 0.55 0.5 0.0
H5 H+1 0.481 0.095 0.818 0.5 0.0
O4 O-2 0.9826 0.0914 0.1219 1 0.0
P1 P+5 0.7977 0.1407 0.0276 1 0.0
H3 H+1 0.079 0.221 0.525 1 0.0
O5 O-2 0.3685 0.1133 0.8125 1 0.0
O8 O-2 0.1956 0.217 0.5628 1 0.0
P2 P+5 0.2584 0.1084 0.6205 1 0.0
Na1 Na+1 0.3218 0.1175 0.1428 1 0.0
O6 O-2 0.0795 0.0454 0.6357 1 0.0
H7 H+1 0.44 0.029 0.506 0.5 0.0
O3 O-2 0.6615 0.1582 0.1845 1 0.0
O2 O-2 0.6957 0.0659 0.8127 1 0.0
O1 O-2 0.8547 0.2373 -0.0584 1 0.0
H1 H+1 0.71 0.191 0.268 1 0.0
H2 H+1 0.96 0.049 0.18 1 0.0
